data_4344249
loop_
_publ_author_name
'McCollum, B.C.'
'Dudis, D.S.'
'Lachgar, A.'
'Corbett, J.D.'

_publ_section_title
;
 The layered, metallic scandium iodide Sc0.93 I2: Synthesis, structure,
 and properties
;
_journal_name_full 'Inorganic Chemistry'
_journal_page_first 2030
_journal_page_last 2032
_journal_volume 29
_journal_year 1990
_chemical_formula_sum 'I2 Sc0.93'
_chemical_name_systematic 'Sc0.93 I2'
_space_group_IT_number 164
_symmetry_space_group_name_Hall '-P 3 2"'
_symmetry_space_group_name_H-M 'P -3 m 1'
_cell_angle_alpha 90
_cell_angle_beta 90
_cell_angle_gamma 120
_cell_formula_units_Z 1
_cell_length_a 4.0851
_cell_length_b 4.0851
_cell_length_c 6.9824
_cell_volume 100.912
_citation_journal_id_ASTM INOCAJ
_cod_data_source_file McCollum_INOCAJ_1990_1639.cif
_cod_data_source_block I2Sc0.93
_cod_original_cell_volume 100.9115
_cod_database_code 4344249

loop_
_symmetry_equiv_pos_as_xyz
x,y,z
-y,x-y,z
-x+y,-x,z
y,x,-z
-x,-x+y,-z
x-y,-y,-z
-x,-y,-z
y,-x+y,-z
x-y,x,-z
-y,-x,z
x,x-y,z
-x+y,y,z

loop_
_atom_site_label
_atom_site_type_symbol
_atom_site_fract_x
_atom_site_fract_y
_atom_site_fract_z
_atom_site_occupancy
_atom_site_U_iso_or_equiv
I1 I-1 0.3333 0.6667 0.25025 1 0.0
Sc1 Sc+2 0 0 0 0.919 0.0
